data_8104247
loop_
_publ_author_name
'Geller, S.'
'Gaines, J.M.'

_publ_section_title
;
 The crystal structure of terbium pyrogermanate, Tb2Ge2O7
;
_journal_name_full 'Zeitschrift fuer Kristallographie (149,1979-)'
_journal_page_first 243
_journal_page_last 247
_journal_volume 180
_journal_year 1987
_chemical_formula_sum 'Ge2 O7 Tb2'
_chemical_name_systematic 'Tb2 Ge2 O7'
_space_group_IT_number 92
_symmetry_space_group_name_Hall 'P 4abw 2nw'
_symmetry_space_group_name_H-M 'P 41 21 2'
_cell_angle_alpha 90
_cell_angle_beta 90
_cell_angle_gamma 90
_cell_formula_units_Z 4
_cell_length_a 6.855
_cell_length_b 6.855
_cell_length_c 12.471
_cell_volume 586.025
_citation_journal_id_ASTM ZEKRDZ
_cod_data_source_file Geller_ZEKRDZ_1987_1813.cif
_cod_data_source_block Ge2O7Tb2
_cod_original_cell_volume 586.0251
_cod_database_code 8104247

loop_
_symmetry_equiv_pos_as_xyz
x,y,z
-y+1/2,x+1/2,z+1/4
-x,-y,z+1/2
y+1/2,-x+1/2,z+3/4
x+1/2,-y+1/2,-z+3/4
y,x,-z
-x+1/2,y+1/2,-z+1/4
-y,-x,-z+1/2

loop_
_atom_site_label
_atom_site_type_symbol
_atom_site_fract_x
_atom_site_fract_y
_atom_site_fract_z
_atom_site_occupancy
_atom_site_U_iso_or_equiv
Ge1 Ge+4 0.4018 0.345 0.62913 1 0.0
O2 O-2 0.357 0.1889 0.2956 1 0.0
O4 O-2 0.696 0.696 0 1 0.0
O3 O-2 0.4246 0.4717 0.1249 1 0.0
O1 O-2 0.0635 0.3368 0.0712 1 0.0
Tb1 Tb+3 0.87817 0.35002 0.63511 1 0.0
